data_7235125
loop_
_publ_author_name
'N. A. Artiukhova'
'G. V. Romanenko'
'A. S. Bogomyakov'
'I. Yu. Barskaya'
'S. L. Veber'
'M. V. Fedin'
'K. Yu. Maryunina'
'K. Inoue'
'V. I. Ovcharenko'

_publ_section_title
;
 Cu(ii) complex with nitronyl nitroxide whose paramagnetism is suppressed
 by temperature decrease and/or pressure increase
;
_journal_name_full 'Journal of Materials Chemistry C'
_journal_page_first 11157
_journal_page_last 11163
_journal_paper_doi 10.1039/C6TC03216H
_journal_volume 4
_journal_year 2016
_chemical_formula_sum 'C26 H25 Cu F12 N4 O6'
_chemical_formula_weight 781.04
_space_group_IT_number 14
_space_group_name_Hall '-P 2yn'
_space_group_name_H-M_alt 'P 1 21/n 1'
_symmetry_cell_setting monoclinic
_symmetry_space_group_name_H-M 'P 1 21/n 1'
_atom_sites_solution_hydrogens geom
_atom_sites_solution_primary direct
_atom_sites_solution_secondary difmap
_cell_angle_alpha 90.00
_cell_angle_beta 111.039(2)
_cell_angle_gamma 90.00
_cell_formula_units_Z 4
_cell_length_a 13.0582(5)
_cell_length_b 15.5436(5)
_cell_length_c 16.7528(6)
_cell_measurement_reflns_used 7964
_cell_measurement_temperature 240(2)
_cell_measurement_theta_max 24.55
_cell_measurement_theta_min 3.39
_cell_volume 3173.7(2)
_computing_cell_refinement 'Bruker SAINT'
_computing_data_collection 'Bruker APEX2'
_computing_data_reduction 'Bruker SAINT'
_computing_molecular_graphics 'Bruker SHELXTL'
_computing_publication_material 'Bruker SHELXTL'
_computing_structure_refinement 'SHELXL-97 (Sheldrick, 1997)'
_computing_structure_solution 'SHELXS-97 (Sheldrick, 1990)'
_diffrn_ambient_temperature 240(2)
_diffrn_measured_fraction_theta_full 0.990
_diffrn_measured_fraction_theta_max 0.990
_diffrn_measurement_device_type 'Bruker APEX-II CCD'
_diffrn_measurement_method '\f and \w scans'
_diffrn_radiation_monochromator graphite
_diffrn_radiation_source 'fine-focus sealed tube'
_diffrn_radiation_type MoK\a
_diffrn_radiation_wavelength 0.71073
_diffrn_reflns_av_R_equivalents 0.0495
_diffrn_reflns_av_sigmaI/netI 0.0502
_diffrn_reflns_limit_h_max 17
_diffrn_reflns_limit_h_min -16
_diffrn_reflns_limit_k_max 20
_diffrn_reflns_limit_k_min -20
_diffrn_reflns_limit_l_max 22
_diffrn_reflns_limit_l_min -22
_diffrn_reflns_number 27859
_diffrn_reflns_theta_full 28.17
_diffrn_reflns_theta_max 28.17
_diffrn_reflns_theta_min 1.71
_diffrn_standards_number 0
_exptl_absorpt_coefficient_mu 0.805
_exptl_absorpt_correction_T_max 0.4095
_exptl_absorpt_correction_T_min 0.3014
_exptl_absorpt_correction_type multi-scan
_exptl_absorpt_process_details sadabs
_exptl_crystal_colour 'dark green-blue'
_exptl_crystal_density_diffrn 1.635
_exptl_crystal_density_method 'not measured'
_exptl_crystal_description bulk
_exptl_crystal_F_000 1576
_exptl_crystal_preparation 'Magnetic properties'
_exptl_crystal_size_max 0.22
_exptl_crystal_size_mid 0.16
_exptl_crystal_size_min 0.12
_refine_diff_density_max 0.399
_refine_diff_density_min -0.362
_refine_diff_density_rms 0.052
_refine_ls_extinction_method none
_refine_ls_goodness_of_fit_ref 0.948
_refine_ls_hydrogen_treatment constr
_refine_ls_matrix_type full
_refine_ls_number_parameters 523
_refine_ls_number_reflns 7716
_refine_ls_number_restraints 0
_refine_ls_restrained_S_all 0.948
_refine_ls_R_factor_all 0.0691
_refine_ls_R_factor_gt 0.0414
_refine_ls_shift/su_max 0.001
_refine_ls_shift/su_mean 0.000
_refine_ls_structure_factor_coef Fsqd
_refine_ls_weighting_details 'calc w=1/[\s^2^(Fo^2^)+(0.0620P)^2^+0.0000P] where P=(Fo^2^+2Fc^2^)/3'
_refine_ls_weighting_scheme calc
_refine_ls_wR_factor_gt 0.1065
_refine_ls_wR_factor_ref 0.1164
_reflns_number_gt 4955
_reflns_number_total 7716
_reflns_threshold_expression >2sigma(I)
_cod_data_source_file J-Mater-Chem-C-2016-4-11157.cif
_cod_data_source_block 78-240s
_cod_depositor_comments
;
The following automatic conversions were performed:

data item '_symmetry_cell_setting' value 'Monoclinic' was changed to
'monoclinic' in accordance with the built-in table derived from the
CIF Core dictionary named 'cif_core.dic' version 2.4.5 last updated
on 2014-11-21.

Automatic conversion script
Id: cif_fix_values 6909 2019-04-08 15:41:33Z antanas 
;
_cod_original_sg_symbol_H-M P2(1)/n
_cod_database_code 7235125

loop_
_symmetry_equiv_pos_as_xyz
'x, y, z'
'-x+1/2, y+1/2, -z+1/2'
'-x, -y, -z'
'x-1/2, -y-1/2, z-1/2'

loop_
_atom_site_label
_atom_site_type_symbol
_atom_site_fract_x
_atom_site_fract_y
_atom_site_fract_z
_atom_site_U_iso_or_equiv
_atom_site_adp_type
_atom_site_occupancy
_atom_site_symmetry_multiplicity
_atom_site_calc_flag
_atom_site_refinement_flags
_atom_site_disorder_assembly
_atom_site_disorder_group
Cu1 Cu 0.82066(2) 0.564023(17) 0.694921(17) 0.03886(10) Uani 1 1 d . . .
N4R N 0.73909(16) 0.44397(11) 0.72988(12) 0.0415(5) Uani 1 1 d . A .
N3R N 0.71948(15) 0.36405(12) 0.69483(11) 0.0390(4) Uani 1 1 d . A .
C1 C 0.6399(2) 0.54986(19) 0.42769(17) 0.0547(7) Uani 1 1 d . . .
F1 F 0.6702(9) 0.6111(6) 0.3878(6) 0.121(4) Uani 0.50 1 d P A 1
F2 F 0.5353(6) 0.5415(6) 0.3856(7) 0.085(3) Uani 0.50 1 d P A 1
F3 F 0.6808(9) 0.4779(7) 0.4152(6) 0.141(5) Uani 0.50 1 d P A 1
F1A F 0.7171(8) 0.5711(6) 0.4010(6) 0.090(2) Uani 0.50 1 d P A 2
F2A F 0.6400(8) 0.4665(4) 0.4221(6) 0.099(3) Uani 0.50 1 d P A 2
F3A F 0.5482(8) 0.5796(9) 0.3779(7) 0.153(6) Uani 0.50 1 d P A 2
C2 C 0.66781(19) 0.57353(14) 0.52172(15) 0.0400(5) Uani 1 1 d . A .
C3 C 0.59190(19) 0.62076(15) 0.54326(16) 0.0478(6) Uani 1 1 d . . .
H3A H 0.5246 0.6347 0.5002 0.057 Uiso 1 1 calc R A .
C4 C 0.61150(18) 0.64820(14) 0.62599(15) 0.0409(5) Uani 1 1 d . A .
C5 C 0.5253(2) 0.7032(2) 0.64431(19) 0.0525(6) Uani 1 1 d . . .
F4 F 0.5078(15) 0.6689(10) 0.7133(12) 0.090(5) Uani 0.50 1 d P A 1
F5 F 0.5636(19) 0.7913(15) 0.6623(11) 0.060(2) Uani 0.50 1 d P A 1
F6 F 0.4323(15) 0.7032(15) 0.5825(15) 0.080(5) Uani 0.50 1 d P A 1
F5A F 0.5599(19) 0.7744(15) 0.6655(13) 0.078(5) Uani 0.50 1 d P A 2
F6A F 0.4306(15) 0.7145(14) 0.5744(14) 0.059(3) Uani 0.50 1 d P A 2
F4A F 0.4959(13) 0.6744(7) 0.7056(11) 0.060(2) Uani 0.50 1 d P A 2
O1 O 0.76048(12) 0.54744(10) 0.57061(10) 0.0433(4) Uani 1 1 d . . .
O2 O 0.69501(12) 0.63495(10) 0.69152(10) 0.0439(4) Uani 1 1 d . . .
O3 O 0.94850(12) 0.49514(9) 0.70042(10) 0.0422(4) Uani 1 1 d . . .
O4 O 0.88648(13) 0.59623(10) 0.81557(10) 0.0422(4) Uani 1 1 d . . .
C6 C 1.1171(3) 0.4245(2) 0.7547(2) 0.0655(8) Uani 1 1 d . . .
F8A F 1.1656(9) 0.4546(5) 0.7122(9) 0.111(3) Uani 0.50 1 d P A 1
F7A F 1.0671(5) 0.3536(4) 0.7178(7) 0.0890(19) Uani 0.50 1 d P A 1
F9A F 1.1875(10) 0.3986(10) 0.8269(5) 0.140(5) Uani 0.50 1 d P A 1
F7 F 1.1413(12) 0.3606(6) 0.8075(10) 0.149(7) Uani 0.50 1 d P A 2
F8 F 1.0949(8) 0.3968(11) 0.6769(5) 0.161(4) Uani 0.50 1 d P A 2
F9 F 1.2125(6) 0.4643(6) 0.7695(10) 0.127(4) Uani 0.50 1 d P A 2
C7 C 1.03086(19) 0.48398(15) 0.76642(16) 0.0447(6) Uani 1 1 d . A .
C8 C 1.0535(2) 0.52010(17) 0.84721(16) 0.0547(7) Uani 1 1 d . . .
H8A H 1.1204 0.5073 0.8911 0.066 Uiso 1 1 calc R A .
C9 C 0.9804(2) 0.57382(14) 0.86410(15) 0.0436(6) Uani 1 1 d . A .
C10 C 1.0137(3) 0.6156(2) 0.95226(19) 0.0655(8) Uani 1 1 d . . .
F10 F 1.02903(17) 0.69876(12) 0.94631(12) 0.0973(6) Uani 1 1 d . A .
F11 F 1.10467(18) 0.58423(15) 1.00867(12) 0.1135(8) Uani 1 1 d . A .
F12 F 0.93578(18) 0.60703(14) 0.98536(12) 0.0974(6) Uani 1 1 d . A .
N1R N 0.58067(15) 0.25168(13) 0.86946(13) 0.0450(5) Uani 1 1 d . A .
O1R O 0.57448(14) 0.19034(10) 0.81593(12) 0.0531(4) Uani 1 1 d . . .
N2R N 0.60866(16) 0.37885(13) 0.92956(13) 0.0513(5) Uani 1 1 d . A .
O2R O 0.63845(18) 0.45676(12) 0.94500(13) 0.0713(6) Uani 1 1 d . . .
C5R C 0.70559(19) 0.44102(14) 0.79527(15) 0.0428(5) Uani 1 1 d . . .
H5RA H 0.7098 0.4876 0.8321 0.051 Uiso 1 1 calc R A .
C6R C 0.67331(18) 0.31260(15) 0.73661(15) 0.0407(5) Uani 1 1 d . . .
H6RA H 0.6520 0.2550 0.7232 0.049 Uiso 1 1 calc R A .
C7R C 0.66292(17) 0.36012(14) 0.80321(14) 0.0383(5) Uani 1 1 d . A .
C8R C 0.61904(18) 0.33090(15) 0.86529(15) 0.0409(5) Uani 1 1 d . . .
C16R C 0.5206(2) 0.24879(16) 0.93078(18) 0.0516(6) Uani 1 1 d . . .
C15R C 0.5756(2) 0.32387(17) 0.98966(18) 0.0568(7) Uani 1 1 d . A .
C13R C 0.5270(3) 0.16005(18) 0.9720(2) 0.0710(9) Uani 1 1 d . A .
H13A H 0.5813 0.1241 0.9599 0.085 Uiso 1 1 calc R . .
H13B H 0.5489 0.1658 1.0342 0.085 Uiso 1 1 calc R . .
C14R C 0.5047(3) 0.3745(2) 1.0295(2) 0.0887(12) Uani 1 1 d . . .
H14A H 0.4716 0.4247 0.9942 0.106 Uiso 1 1 calc R A .
H14B H 0.4458 0.3380 1.0341 0.106 Uiso 1 1 calc R . .
C11R C 0.3396(3) 0.1853(3) 0.8920(3) 0.1199(16) Uani 1 1 d . . .
H11A H 0.2962 0.2019 0.9266 0.144 Uiso 1 1 calc R A .
H11B H 0.2895 0.1622 0.8375 0.144 Uiso 1 1 calc R . .
C12R C 0.4183(4) 0.1209(3) 0.9361(4) 0.1362(19) Uani 1 1 d . A .
H12A H 0.4190 0.0749 0.8962 0.163 Uiso 1 1 calc R . .
H12B H 0.3981 0.0956 0.9820 0.163 Uiso 1 1 calc R . .
C10R C 0.3969(2) 0.2605(2) 0.8763(2) 0.0745(9) Uani 1 1 d . A .
H10A H 0.3687 0.3132 0.8931 0.089 Uiso 1 1 calc R . .
H10B H 0.3863 0.2645 0.8154 0.089 Uiso 1 1 calc R . .
C19R C 0.5803(5) 0.4025(4) 1.1169(3) 0.148(2) Uani 1 1 d . A .
H19A H 0.6137 0.4584 1.1140 0.178 Uiso 1 1 calc R . .
H19B H 0.5407 0.4069 1.1565 0.178 Uiso 1 1 calc R . .
C18R C 0.6639(6) 0.3349(3) 1.1439(3) 0.160(2) Uani 1 1 d . . .
H18A H 0.6392 0.2879 1.1716 0.192 Uiso 1 1 calc R A .
H18B H 0.7326 0.3579 1.1846 0.192 Uiso 1 1 calc R . .
C17R C 0.6807(3) 0.3029(2) 1.0653(2) 0.0875(10) Uani 1 1 d . A .
H17A H 0.6939 0.2407 1.0691 0.105 Uiso 1 1 calc R . .
H17B H 0.7439 0.3315 1.0585 0.105 Uiso 1 1 calc R . .
C1R C 0.7470(2) 0.34333(17) 0.61966(16) 0.0593(7) Uani 1 1 d . . .
H1RA H 0.6837 0.3571 0.5682 0.071 Uiso 1 1 calc R A .
H1RB H 0.8079 0.3803 0.6198 0.071 Uiso 1 1 calc R . .
C2R C 0.7776(3) 0.2545(2) 0.6143(2) 0.0957(12) Uani 1 1 d . A .
H2RA H 0.7935 0.2463 0.5626 0.144 Uiso 1 1 calc R . .
H2RB H 0.7175 0.2171 0.6130 0.144 Uiso 1 1 calc R . .
H2RC H 0.8421 0.2406 0.6637 0.144 Uiso 1 1 calc R . .

loop_
_atom_site_aniso_label
_atom_site_aniso_U_11
_atom_site_aniso_U_22
_atom_site_aniso_U_33
_atom_site_aniso_U_23
_atom_site_aniso_U_13
_atom_site_aniso_U_12
Cu1 0.04207(16) 0.03991(18) 0.03648(17) 0.00083(12) 0.01637(12) 0.00557(12)
N4R 0.0517(11) 0.0371(11) 0.0420(11) -0.0026(9) 0.0243(9) -0.0040(8)
N3R 0.0507(11) 0.0355(11) 0.0360(10) 0.0020(8) 0.0220(9) 0.0020(8)
C1 0.0584(16) 0.062(2) 0.0430(15) -0.0017(13) 0.0177(13) 0.0020(14)
F1 0.209(12) 0.109(6) 0.059(4) -0.005(4) 0.065(7) -0.074(6)
F2 0.052(3) 0.138(7) 0.055(4) -0.026(4) 0.006(3) -0.016(5)
F3 0.167(8) 0.171(10) 0.054(4) -0.029(5) 0.002(5) 0.123(7)
F1A 0.112(5) 0.127(8) 0.053(4) -0.022(4) 0.056(3) -0.040(4)
F2A 0.177(8) 0.053(4) 0.070(4) -0.028(3) 0.050(4) -0.037(5)
F3A 0.150(9) 0.235(13) 0.041(3) -0.003(7) -0.006(6) 0.143(8)
C2 0.0452(12) 0.0366(13) 0.0408(13) 0.0052(10) 0.0184(11) -0.0025(10)
C3 0.0447(13) 0.0532(16) 0.0431(14) 0.0036(11) 0.0128(11) 0.0070(11)
C4 0.0438(12) 0.0341(12) 0.0488(15) 0.0049(10) 0.0212(11) 0.0009(10)
C5 0.0459(15) 0.0564(19) 0.0560(18) -0.0015(14) 0.0195(14) 0.0061(13)
F4 0.072(5) 0.146(10) 0.071(6) 0.013(5) 0.049(5) 0.035(4)
F5 0.065(4) 0.029(7) 0.083(5) -0.008(3) 0.023(3) 0.004(3)
F6 0.049(5) 0.115(12) 0.078(8) -0.005(7) 0.025(5) 0.028(5)
F5A 0.071(5) 0.036(9) 0.133(8) -0.014(5) 0.043(4) 0.012(5)
F6A 0.044(4) 0.065(4) 0.058(4) 0.000(3) 0.005(3) 0.013(3)
F4A 0.061(4) 0.062(4) 0.066(5) 0.013(3) 0.035(3) 0.011(3)
O1 0.0470(9) 0.0466(10) 0.0387(9) 0.0037(7) 0.0182(7) 0.0070(7)
O2 0.0452(9) 0.0451(10) 0.0437(10) 0.0012(7) 0.0186(8) 0.0068(7)
O3 0.0434(8) 0.0417(9) 0.0433(9) -0.0018(7) 0.0176(8) 0.0040(7)
O4 0.0497(9) 0.0400(9) 0.0398(9) -0.0032(7) 0.0197(8) 0.0011(7)
C6 0.0626(18) 0.063(2) 0.067(2) -0.0072(18) 0.0183(17) 0.0163(16)
F8A 0.116(7) 0.104(6) 0.165(8) 0.013(5) 0.115(6) 0.021(4)
F7A 0.105(4) 0.054(3) 0.126(6) -0.011(3) 0.063(5) 0.024(2)
F9A 0.117(7) 0.194(11) 0.082(4) 0.007(6) 0.001(5) 0.118(7)
F7 0.175(11) 0.089(5) 0.253(18) 0.101(8) 0.161(12) 0.084(6)
F8 0.118(6) 0.241(11) 0.085(5) -0.088(6) -0.009(4) 0.108(6)
F9 0.069(4) 0.133(6) 0.201(10) -0.079(8) 0.075(5) -0.015(4)
C7 0.0461(13) 0.0371(13) 0.0522(15) 0.0023(11) 0.0192(12) 0.0039(10)
C8 0.0517(14) 0.0557(17) 0.0475(15) -0.0041(13) 0.0066(12) 0.0123(12)
C9 0.0552(14) 0.0367(13) 0.0388(13) -0.0003(10) 0.0168(11) -0.0022(11)
C10 0.076(2) 0.064(2) 0.0500(18) -0.0114(15) 0.0139(16) 0.0027(15)
F10 0.1356(17) 0.0647(13) 0.0844(13) -0.0326(10) 0.0309(12) -0.0186(11)
F11 0.1113(16) 0.1363(18) 0.0562(12) -0.0258(11) -0.0144(11) 0.0361(13)
F12 0.1250(16) 0.1219(17) 0.0594(11) -0.0236(11) 0.0503(12) -0.0138(13)
N1R 0.0481(11) 0.0400(12) 0.0577(13) 0.0050(10) 0.0321(10) 0.0038(9)
O1R 0.0668(11) 0.0362(10) 0.0700(12) -0.0032(8) 0.0411(10) 0.0010(8)
N2R 0.0642(13) 0.0467(13) 0.0584(14) -0.0011(10) 0.0405(11) -0.0018(10)
O2R 0.1096(16) 0.0461(12) 0.0850(15) -0.0161(10) 0.0672(13) -0.0139(10)
C5R 0.0521(13) 0.0384(13) 0.0452(14) -0.0047(11) 0.0264(11) -0.0016(10)
C6R 0.0477(12) 0.0322(12) 0.0445(14) 0.0028(10) 0.0194(11) 0.0001(10)
C7R 0.0431(12) 0.0345(12) 0.0419(13) 0.0032(10) 0.0211(10) 0.0011(9)
C8R 0.0432(12) 0.0376(13) 0.0491(14) 0.0009(11) 0.0253(11) 0.0026(10)
C16R 0.0573(15) 0.0467(15) 0.0697(18) 0.0078(13) 0.0457(14) 0.0046(11)
C15R 0.0732(17) 0.0539(17) 0.0636(18) 0.0032(13) 0.0492(15) -0.0007(13)
C13R 0.097(2) 0.0549(18) 0.089(2) 0.0151(16) 0.067(2) 0.0034(16)
C14R 0.130(3) 0.066(2) 0.117(3) -0.015(2) 0.101(3) -0.0114(19)
C11R 0.100(3) 0.133(4) 0.110(3) 0.005(3) 0.017(3) -0.054(3)
C12R 0.109(3) 0.076(3) 0.252(6) 0.020(3) 0.098(4) -0.026(2)
C10R 0.0529(16) 0.077(2) 0.107(3) -0.0011(19) 0.0444(18) 0.0010(14)
C19R 0.275(7) 0.122(4) 0.092(3) -0.008(3) 0.120(4) 0.002(4)
C18R 0.297(8) 0.101(4) 0.076(3) -0.009(3) 0.060(4) -0.001(5)
C17R 0.106(3) 0.100(3) 0.063(2) 0.0144(19) 0.038(2) -0.011(2)
C1R 0.091(2) 0.0514(17) 0.0454(15) -0.0060(12) 0.0371(15) -0.0039(14)
C2R 0.166(4) 0.072(2) 0.084(2) 0.0116(18) 0.086(3) 0.040(2)

loop_
_atom_type_symbol
_atom_type_description
_atom_type_scat_dispersion_real
_atom_type_scat_dispersion_imag
_atom_type_scat_source
C C 0.0033 0.0016 'International Tables Vol C Tables 4.2.6.8 and 6.1.1.4'
H H 0.0000 0.0000 'International Tables Vol C Tables 4.2.6.8 and 6.1.1.4'
N N 0.0061 0.0033 'International Tables Vol C Tables 4.2.6.8 and 6.1.1.4'
O O 0.0106 0.0060 'International Tables Vol C Tables 4.2.6.8 and 6.1.1.4'
F F 0.0171 0.0103 'International Tables Vol C Tables 4.2.6.8 and 6.1.1.4'
Cu Cu 0.3201 1.2651 'International Tables Vol C Tables 4.2.6.8 and 6.1.1.4'

loop_
_geom_angle_atom_site_label_1
_geom_angle_atom_site_label_2
_geom_angle_atom_site_label_3
_geom_angle
_geom_angle_site_symmetry_1
_geom_angle_site_symmetry_3
O4 Cu1 O3 92.31(6) . .
O4 Cu1 O2 86.49(6) . .
O3 Cu1 O2 178.58(7) . .
O4 Cu1 O1 172.18(6) . .
O3 Cu1 O1 89.31(6) . .
O2 Cu1 O1 91.78(6) . .
O4 Cu1 N4R 90.93(7) . .
O3 Cu1 N4R 90.53(6) . .
O2 Cu1 N4R 90.25(7) . .
O1 Cu1 N4R 96.71(7) . .
O4 Cu1 O1R 79.67(6) . 2_656
O3 Cu1 O1R 87.23(6) . 2_656
O2 Cu1 O1R 91.81(6) . 2_656
O1 Cu1 O1R 92.77(6) . 2_656
N4R Cu1 O1R 170.23(7) . 2_656
C5R N4R N3R 105.07(18) . .
C5R N4R Cu1 123.77(15) . .
N3R N4R Cu1 131.09(14) . .
C6R N3R N4R 111.73(18) . .
C6R N3R C1R 127.8(2) . .
N4R N3R C1R 120.43(18) . .
F3A C1 F1A 110.4(7) . .
F3A C1 F3 123.7(7) . .
F1A C1 F3 75.1(6) . .
F3A C1 F2A 109.8(7) . .
F1A C1 F2A 102.1(6) . .
F3 C1 F2A 27.3(7) . .
F3A C1 F2 28.9(8) . .
F1A C1 F2 129.9(6) . .
F3 C1 F2 103.9(7) . .
F2A C1 F2 83.6(6) . .
F3A C1 F1 77.7(7) . .
F1A C1 F1 38.1(4) . .
F3 C1 F1 109.3(7) . .
F2A C1 F1 133.1(6) . .
F2 C1 F1 104.4(6) . .
F3A C1 C2 114.0(6) . .
F1A C1 C2 111.7(5) . .
F3 C1 C2 114.7(4) . .
F2A C1 C2 108.0(5) . .
F2 C1 C2 113.5(5) . .
F1 C1 C2 110.4(5) . .
O1 C2 C3 127.8(2) . .
O1 C2 C1 114.2(2) . .
C3 C2 C1 118.0(2) . .
O1 C2 Cu1 33.99(10) . .
C3 C2 Cu1 93.84(15) . .
C1 C2 Cu1 148.18(17) . .
C2 C3 C4 122.2(2) . .
O2 C4 C3 128.0(2) . .
O2 C4 C5 112.7(2) . .
C3 C4 C5 119.2(2) . .
O2 C4 Cu1 34.05(10) . .
C3 C4 Cu1 94.00(14) . .
C5 C4 Cu1 146.76(17) . .
F5A C5 F6 112.7(15) . .
F5A C5 F4A 105.8(13) . .
F6 C5 F4A 100.1(14) . .
F5A C5 F4 105.7(13) . .
F6 C5 F4 106.6(14) . .
F4A C5 F4 7.4(16) . .
F5A C5 F6A 105.2(14) . .
F6 C5 F6A 8(2) . .
F4A C5 F6A 106.6(13) . .
F4 C5 F6A 113.5(13) . .
F5A C5 F5 4.8(17) . .
F6 C5 F5 108.8(13) . .
F4A C5 F5 109.8(11) . .
F4 C5 F5 110.0(10) . .
F6A C5 F5 101.2(12) . .
F5A C5 C4 110.4(12) . .
F6 C5 C4 113.0(9) . .
F4A C5 C4 114.4(7) . .
F4 C5 C4 108.1(8) . .
F6A C5 C4 113.7(9) . .
F5 C5 C4 110.3(10) . .
C2 O1 Cu1 124.96(15) . .
C4 O2 Cu1 124.92(15) . .
C7 O3 Cu1 124.56(15) . .
C9 O4 Cu1 124.31(15) . .
F8A C6 F7 130.7(6) . .
F8A C6 F9A 109.0(7) . .
F7 C6 F9A 37.2(6) . .
F8A C6 F8 60.8(6) . .
F7 C6 F8 110.1(7) . .
F9A C6 F8 131.4(6) . .
F8A C6 F7A 108.9(6) . .
F7 C6 F7A 68.7(6) . .
F9A C6 F7A 104.2(6) . .
F8 C6 F7A 50.1(6) . .
F8A C6 F9 43.5(5) . .
F7 C6 F9 104.3(7) . .
F9A C6 F9 70.5(6) . .
F8 C6 F9 101.3(7) . .
F7A C6 F9 138.5(4) . .
F8A C6 C7 114.2(4) . .
F7 C6 C7 112.9(5) . .
F9A C6 C7 112.3(5) . .
F8 C6 C7 114.9(3) . .
F7A C6 C7 107.7(3) . .
F9 C6 C7 112.3(4) . .
O3 C7 C8 128.2(2) . .
O3 C7 C6 114.4(2) . .
C8 C7 C6 117.4(2) . .
O3 C7 Cu1 34.36(10) . .
C8 C7 Cu1 93.92(15) . .
C6 C7 Cu1 148.66(19) . .
C9 C8 C7 121.6(2) . .
C9 C8 Cu1 60.81(13) . .
C7 C8 Cu1 60.83(13) . .
O4 C9 C8 128.8(2) . .
O4 C9 C10 112.4(2) . .
C8 C9 C10 118.8(2) . .
O4 C9 Cu1 34.44(10) . .
C8 C9 Cu1 94.42(15) . .
C10 C9 Cu1 146.63(18) . .
F11 C10 F10 107.1(3) . .
F11 C10 F12 107.0(3) . .
F10 C10 F12 106.8(3) . .
F11 C10 C9 114.0(2) . .
F10 C10 C9 110.0(2) . .
F12 C10 C9 111.5(2) . .
O1R N1R C8R 125.0(2) . .
O1R N1R C16R 122.39(19) . .
C8R N1R C16R 111.11(19) . .
N1R O1R Cu1 138.56(14) . 2_646
O2R N2R C8R 125.1(2) . .
O2R N2R C15R 123.3(2) . .
C8R N2R C15R 110.8(2) . .
N4R C5R C7R 111.8(2) . .
N4R C5R Cu1 36.52(10) . .
C7R C5R Cu1 148.32(16) . .
N3R C6R C7R 107.2(2) . .
C6R C7R C5R 104.18(19) . .
C6R C7R C8R 126.7(2) . .
C5R C7R C8R 129.1(2) . .
N1R C8R N2R 108.5(2) . .
N1R C8R C7R 125.8(2) . .
N2R C8R C7R 125.7(2) . .
N1R C16R C15R 100.32(18) . .
N1R C16R C13R 112.3(2) . .
C15R C16R C13R 117.3(2) . .
N1R C16R C10R 106.4(2) . .
C15R C16R C10R 115.9(2) . .
C13R C16R C10R 104.3(2) . .
N2R C15R C16R 100.6(2) . .
N2R C15R C17R 106.8(2) . .
C16R C15R C17R 116.4(2) . .
N2R C15R C14R 111.3(2) . .
C16R C15R C14R 117.0(2) . .
C17R C15R C14R 104.5(3) . .
C12R C13R C16R 107.5(3) . .
C19R C14R C15R 106.4(3) . .
C12R C11R C10R 109.4(3) . .
C11R C12R C13R 109.4(3) . .
C11R C10R C16R 107.0(3) . .
C18R C19R C14R 104.4(4) . .
C19R C18R C17R 107.1(4) . .
C18R C17R C15R 106.7(4) . .
C2R C1R N3R 114.9(2) . .

loop_
_geom_bond_atom_site_label_1
_geom_bond_atom_site_label_2
_geom_bond_distance
_geom_bond_site_symmetry_2
Cu1 O4 1.9563(16) .
Cu1 O3 1.9574(14) .
Cu1 O2 1.9605(15) .
Cu1 O1 1.9611(15) .
Cu1 N4R 2.3254(18) .
Cu1 O1R 2.4377(16) 2_656
N4R C5R 1.318(3) .
N4R N3R 1.359(2) .
N3R C6R 1.340(3) .
N3R C1R 1.464(3) .
C1 F3A 1.275(9) .
C1 F1A 1.284(9) .
C1 F3 1.289(8) .
C1 F2A 1.299(7) .
C1 F2 1.299(7) .
C1 F1 1.303(9) .
C1 C2 1.529(3) .
C2 O1 1.260(3) .
C2 C3 1.382(3) .
C3 C4 1.383(3) .
C4 O2 1.256(3) .
C4 C5 1.530(3) .
C5 F5A 1.20(2) .
C5 F6 1.28(2) .
C5 F4A 1.298(15) .
C5 F4 1.364(17) .
C5 F6A 1.38(2) .
C5 F5 1.45(2) .
O3 C7 1.247(3) .
O4 C9 1.254(3) .
C6 F8A 1.206(7) .
C6 F7 1.291(9) .
C6 F9A 1.292(7) .
C6 F8 1.303(6) .
C6 F7A 1.316(6) .
C6 F9 1.332(8) .
C6 C7 1.523(4) .
C7 C8 1.395(3) .
C8 C9 1.371(3) .
C9 C10 1.527(4) .
C10 F11 1.317(3) .
C10 F10 1.318(3) .
C10 F12 1.328(3) .
N1R O1R 1.291(2) .
N1R C8R 1.341(3) .
N1R C16R 1.500(3) .
O1R Cu1 2.4377(16) 2_646
N2R O2R 1.270(2) .
N2R C8R 1.356(3) .
N2R C15R 1.497(3) .
C5R C7R 1.401(3) .
C6R C7R 1.385(3) .
C7R C8R 1.430(3) .
C16R C15R 1.530(4) .
C16R C13R 1.532(4) .
C16R C10R 1.555(4) .
C15R C17R 1.532(4) .
C15R C14R 1.538(4) .
C13R C12R 1.461(5) .
C14R C19R 1.507(6) .
C11R C12R 1.435(5) .
C11R C10R 1.462(4) .
C19R C18R 1.465(7) .
C18R C17R 1.495(5) .
C1R C2R 1.449(4) .
